data_7100515
loop_
_publ_author_name
'J. Heck'
'D. Kuentzer'
'L. Jessen'

_publ_section_title
;
Sugar Ligands in Organotitanium Complexes
;
_journal_name_full 'Chemical Communications'
_journal_paper_doi 10.1039/b508851h
_journal_year 2005
_chemical_formula_moiety 'C48 H62 Cl2 O12 Ti2, C7 H8'
_chemical_formula_sum 'C55 H70 Cl2 O12 Ti2'
_chemical_formula_weight 1089.81
_chemical_name_common
;
Bis(chloro(pentamethylcyclopentadienyl)-(methyl-4,6-O-beta-
naphthyl-2-methyliden-beta-D-glucopyranosidato)titan)
;
_space_group_IT_number 19
_symmetry_cell_setting orthorhombic
_symmetry_Int_Tables_number 19
_symmetry_space_group_name_Hall 'P 2ac 2ab'
_symmetry_space_group_name_H-M 'P 21 21 21'
_cell_angle_alpha 90.00
_cell_angle_beta 90.00
_cell_angle_gamma 90.00
_cell_formula_units_Z 4
_cell_length_a 8.203(7)
_cell_length_b 21.613(17)
_cell_length_c 30.49(3)
_cell_measurement_temperature 153(2)
_cell_volume 5406(8)
_diffrn_ambient_temperature 153(2)
_exptl_crystal_density_diffrn 1.339
_cod_database_code 7100515

loop_
_symmetry_equiv_pos_as_xyz
'x, y, z'
'-x+1/2, -y, z+1/2'
'-x, y+1/2, -z+1/2'
'x+1/2, -y+1/2, -z'

loop_
_atom_site_label
_atom_site_type_symbol
_atom_site_fract_x
_atom_site_fract_y
_atom_site_fract_z
_atom_site_U_iso_or_equiv
_atom_site_adp_type
_atom_site_occupancy
_atom_site_symmetry_multiplicity
_atom_site_calc_flag
_atom_site_refinement_flags
_atom_site_disorder_assembly
_atom_site_disorder_group
Ti1 Ti 1.0678(3) 0.51569(12) 0.02317(9) 0.0549(9) Uani 1 1 d . . .
Ti2 Ti 1.0677(3) 0.51257(12) 0.18746(9) 0.0574(9) Uani 1 1 d . . .
Cl1 Cl 0.8200(4) 0.52430(17) -0.01055(12) 0.0651(13) Uani 1 1 d . . .
Cl2 Cl 0.8212(4) 0.49860(17) 0.22198(12) 0.0661(13) Uani 1 1 d . . .
O21 O 0.9627(12) 0.6880(4) 0.0216(3) 0.063(3) Uiso 1 1 d . . .
O22 O 1.0452(12) 0.5733(4) 0.0640(3) 0.062(3) Uiso 1 1 d . . .
O23 O 1.0511(12) 0.5885(4) 0.1592(3) 0.054(3) Uiso 1 1 d . . .
O25 O 0.8287(12) 0.7197(4) 0.0816(3) 0.060(3) Uiso 1 1 d . . .
O26 O 0.6115(10) 0.7426(4) 0.1845(3) 0.066(3) Uiso 1 1 d . . .
O24 O 0.7855(10) 0.6570(4) 0.1926(3) 0.052(3) Uiso 1 1 d . . .
O42 O 1.0452(11) 0.4554(4) 0.1454(3) 0.059(3) Uiso 1 1 d . . .
O43 O 1.0603(11) 0.4410(4) 0.0532(3) 0.055(3) Uiso 1 1 d . . .
O41 O 0.9674(11) 0.3429(4) 0.1883(3) 0.059(3) Uiso 1 1 d . . .
O45 O 0.8247(11) 0.3099(4) 0.1300(3) 0.051(3) Uiso 1 1 d . . .
O44 O 0.8105(10) 0.3642(3) 0.0160(3) 0.049(3) Uiso 1 1 d . . .
O46 O 0.6448(10) 0.2780(4) 0.0225(3) 0.058(3) Uiso 1 1 d . . .
C1 C 1.3425(17) 0.4917(6) 0.0108(4) 0.055(4) Uiso 1 1 d . . .
C2 C 1.2586(16) 0.4573(6) -0.0190(5) 0.056(5) Uiso 1 1 d . . .
C3 C 1.1740(16) 0.4930(6) -0.0490(4) 0.042(4) Uiso 1 1 d . . .
C4 C 1.2110(18) 0.5528(7) -0.0368(5) 0.057(5) Uiso 1 1 d . . .
C5 C 1.3161(19) 0.5559(7) -0.0019(5) 0.060(5) Uiso 1 1 d . . .
C6 C 1.2189(16) 0.4679(6) 0.2459(4) 0.047(4) Uiso 1 1 d . . .
C7 C 1.1807(18) 0.5288(7) 0.2605(5) 0.055(4) Uiso 1 1 d . . .
C8 C 1.2501(17) 0.5715(7) 0.2318(5) 0.056(5) Uiso 1 1 d . . .
C9 C 1.3450(17) 0.5375(6) 0.1988(4) 0.049(4) Uiso 1 1 d . . .
C10 C 1.3219(17) 0.4738(6) 0.2090(4) 0.055(4) Uiso 1 1 d . . .
C21 C 0.8786(18) 0.6666(6) 0.0582(5) 0.067(5) Uiso 1 1 d . . .
H21A H 0.7837 0.6400 0.0497 0.081 Uiso 1 1 calc R . .
C22 C 1.0048(18) 0.6302(6) 0.0873(4) 0.061(5) Uiso 1 1 d . . .
H22A H 1.1051 0.6557 0.0919 0.074 Uiso 1 1 calc R . .
C23 C 0.9333(17) 0.6123(6) 0.1298(4) 0.045(4) Uiso 1 1 d . . .
H23A H 0.8424 0.5821 0.1255 0.054 Uiso 1 1 calc R . .
C24 C 0.8704(16) 0.6721(6) 0.1516(4) 0.047(5) Uiso 1 1 d . . .
H24A H 0.9627 0.7013 0.1573 0.057 Uiso 1 1 calc R . .
C25 C 0.7420(17) 0.7028(6) 0.1219(4) 0.059(5) Uiso 1 1 d . . .
H25A H 0.6510 0.6734 0.1154 0.071 Uiso 1 1 calc R . .
C26 C 0.6782(17) 0.7604(6) 0.1433(5) 0.070(5) Uiso 1 1 d . . .
H26A H 0.7675 0.7907 0.1476 0.085 Uiso 1 1 calc R . .
H26B H 0.5931 0.7797 0.1248 0.085 Uiso 1 1 calc R . .
C27 C 0.7295(18) 0.7126(7) 0.2122(5) 0.065(5) Uiso 1 1 d . . .
H27A H 0.8237 0.7410 0.2176 0.077 Uiso 1 1 calc R . .
C28 C 0.6491(16) 0.6980(6) 0.2538(5) 0.049(4) Uiso 1 1 d . . .
C29 C 0.6480(18) 0.6375(6) 0.2717(5) 0.071(5) Uiso 1 1 d . . .
H29A H 0.7016 0.6048 0.2567 0.086 Uiso 1 1 calc R . .
C30 C 0.5705(17) 0.6261(6) 0.3101(5) 0.057(4) Uiso 1 1 d . . .
H30A H 0.5652 0.5847 0.3205 0.068 Uiso 1 1 calc R . .
C31 C 0.4984(17) 0.6730(7) 0.3351(5) 0.072(5) Uiso 1 1 d . . .
H31A H 0.4515 0.6646 0.3630 0.086 Uiso 1 1 calc R . .
C32 C 0.4981(15) 0.7333(6) 0.3172(5) 0.055(5) Uiso 1 1 d . . .
H32A H 0.4445 0.7659 0.3323 0.065 Uiso 1 1 calc R . .
C33 C 0.5746(16) 0.7448(6) 0.2783(4) 0.051(4) Uiso 1 1 d . . .
H33A H 0.5773 0.7861 0.2675 0.062 Uiso 1 1 calc R . .
C34 C 0.8514(17) 0.7054(6) -0.0115(5) 0.084(6) Uiso 1 1 d . . .
H34A H 0.9116 0.7206 -0.0371 0.127 Uiso 1 1 calc R . .
H34B H 0.7797 0.7381 -0.0005 0.127 Uiso 1 1 calc R . .
H34C H 0.7857 0.6694 -0.0200 0.127 Uiso 1 1 calc R . .
C41 C 0.8803(16) 0.3638(6) 0.1508(4) 0.042(4) Uiso 1 1 d . . .
H41A H 0.7874 0.3912 0.1593 0.050 Uiso 1 1 calc R . .
C42 C 1.0072(17) 0.3990(6) 0.1241(4) 0.053(5) Uiso 1 1 d . . .
H42A H 1.1079 0.3734 0.1206 0.064 Uiso 1 1 calc R . .
C43 C 0.9359(19) 0.4144(6) 0.0798(4) 0.053(4) Uiso 1 1 d . . .
H43A H 0.8425 0.4438 0.0830 0.063 Uiso 1 1 calc R . .
C44 C 0.8787(15) 0.3541(5) 0.0580(4) 0.044(4) Uiso 1 1 d . . .
H44A H 0.9742 0.3256 0.0550 0.053 Uiso 1 1 calc R . .
C45 C 0.7538(16) 0.3243(6) 0.0883(4) 0.034(4) Uiso 1 1 d . . .
H45A H 0.6589 0.3528 0.0924 0.041 Uiso 1 1 calc R . .
C46 C 0.6980(17) 0.2654(5) 0.0669(4) 0.053(4) Uiso 1 1 d . . .
H46A H 0.7886 0.2352 0.0664 0.063 Uiso 1 1 calc R . .
H46B H 0.6070 0.2473 0.0839 0.063 Uiso 1 1 calc R . .
C47 C 0.7781(17) 0.3044(6) -0.0029(4) 0.055(5) Uiso 1 1 d . . .
H47A H 0.8767 0.2771 -0.0033 0.066 Uiso 1 1 calc R . .
C48 C 0.7095(19) 0.3160(7) -0.0484(5) 0.061(5) Uiso 1 1 d . . .
C49 C 0.7171(15) 0.2666(6) -0.0765(4) 0.056(5) Uiso 1 1 d . . .
H49A H 0.7653 0.2288 -0.0673 0.067 Uiso 1 1 calc R . .
C50 C 0.6519(16) 0.2727(7) -0.1196(5) 0.072(5) Uiso 1 1 d . . .
H50A H 0.6484 0.2384 -0.1391 0.086 Uiso 1 1 calc R . .
C51 C 0.5937(17) 0.3302(7) -0.1321(5) 0.071(5) Uiso 1 1 d . . .
H51D H 0.5532 0.3356 -0.1610 0.086 Uiso 1 1 calc R . .
C52 C 0.5930(17) 0.3787(6) -0.1042(6) 0.068(5) Uiso 1 1 d . . .
H52A H 0.5509 0.4175 -0.1135 0.082 Uiso 1 1 calc R . .
C53 C 0.6533(16) 0.3720(7) -0.0623(5) 0.066(5) Uiso 1 1 d . . .
H53A H 0.6557 0.4065 -0.0430 0.079 Uiso 1 1 calc R . .
C54 C 0.8633(17) 0.3171(6) 0.2218(4) 0.081(6) Uiso 1 1 d . . .
H54E H 0.9301 0.3032 0.2465 0.122 Uiso 1 1 calc R . .
H54F H 0.8030 0.2819 0.2097 0.122 Uiso 1 1 calc R . .
H54G H 0.7863 0.3488 0.2318 0.122 Uiso 1 1 calc R . .
C61 C 1.4477(16) 0.4721(5) 0.0475(4) 0.064(5) Uiso 1 1 d . . .
H61N H 1.5578 0.4637 0.0365 0.096 Uiso 1 1 calc R . .
H61O H 1.4028 0.4345 0.0608 0.096 Uiso 1 1 calc R . .
H61P H 1.4523 0.5051 0.0695 0.096 Uiso 1 1 calc R . .
C62 C 1.2530(16) 0.3833(5) -0.0200(4) 0.070(5) Uiso 1 1 d . . .
H62K H 1.3402 0.3678 -0.0390 0.105 Uiso 1 1 calc R . .
H62L H 1.1472 0.3697 -0.0314 0.105 Uiso 1 1 calc R . .
H62M H 1.2680 0.3673 0.0097 0.105 Uiso 1 1 calc R . .
C63 C 1.0823(17) 0.4743(6) -0.0875(4) 0.089(6) Uiso 1 1 d . . .
H63A H 1.1570 0.4690 -0.1123 0.134 Uiso 1 1 calc R . .
H63B H 1.0016 0.5062 -0.0946 0.134 Uiso 1 1 calc R . .
H63C H 1.0265 0.4351 -0.0815 0.134 Uiso 1 1 calc R . .
C64 C 1.1550(17) 0.6102(6) -0.0632(4) 0.079(5) Uiso 1 1 d . . .
H64E H 1.2315 0.6178 -0.0873 0.119 Uiso 1 1 calc R . .
H64F H 1.1521 0.6464 -0.0439 0.119 Uiso 1 1 calc R . .
H64G H 1.0458 0.6028 -0.0752 0.119 Uiso 1 1 calc R . .
C65 C 1.3940(16) 0.6132(5) 0.0209(4) 0.071(5) Uiso 1 1 d . . .
H65B H 1.4961 0.6240 0.0060 0.107 Uiso 1 1 calc R . .
H65C H 1.4166 0.6034 0.0517 0.107 Uiso 1 1 calc R . .
H65D H 1.3185 0.6483 0.0193 0.107 Uiso 1 1 calc R . .
C66 C 1.1649(17) 0.4104(6) 0.2686(4) 0.073(5) Uiso 1 1 d . . .
H66A H 1.2434 0.3998 0.2916 0.109 Uiso 1 1 calc R . .
H66B H 1.1585 0.3765 0.2474 0.109 Uiso 1 1 calc R . .
H66C H 1.0574 0.4172 0.2817 0.109 Uiso 1 1 calc R . .
C67 C 1.0835(17) 0.5468(6) 0.2991(5) 0.091(6) Uiso 1 1 d . . .
H67A H 1.1557 0.5518 0.3245 0.136 Uiso 1 1 calc R . .
H67B H 1.0027 0.5146 0.3053 0.136 Uiso 1 1 calc R . .
H67C H 1.0277 0.5860 0.2931 0.136 Uiso 1 1 calc R . .
C68 C 1.2321(16) 0.6436(6) 0.2341(4) 0.071(5) Uiso 1 1 d . . .
H68H H 1.3160 0.6606 0.2535 0.106 Uiso 1 1 calc R . .
H68I H 1.1240 0.6542 0.2455 0.106 Uiso 1 1 calc R . .
H68J H 1.2449 0.6611 0.2047 0.106 Uiso 1 1 calc R . .
C69 C 1.4390(18) 0.5637(6) 0.1610(4) 0.081(5) Uiso 1 1 d . . .
H69A H 1.5510 0.5725 0.1703 0.121 Uiso 1 1 calc R . .
H69B H 1.3870 0.6021 0.1511 0.121 Uiso 1 1 calc R . .
H69C H 1.4406 0.5337 0.1369 0.121 Uiso 1 1 calc R . .
C70 C 1.4039(10) 0.4203(4) 0.1819(3) 0.077(5) Uiso 1 1 d . . .
H70A H 1.5094 0.4098 0.1950 0.116 Uiso 1 1 calc R . .
H70B H 1.4203 0.4339 0.1516 0.116 Uiso 1 1 calc R . .
H70C H 1.3331 0.3838 0.1823 0.116 Uiso 1 1 calc R . .
C81 C 0.7943(10) 0.6032(4) -0.1605(3) 0.077(6) Uiso 1 1 d R . .
C82 C 0.7011(10) 0.5660(4) -0.1331(3) 0.078(6) Uiso 1 1 d R . .
H82B H 0.7139 0.5223 -0.1348 0.094 Uiso 1 1 calc R . .
C83 C 0.590(2) 0.5901(7) -0.1034(6) 0.109(7) Uiso 1 1 d . . .
H83C H 0.5207 0.5649 -0.0860 0.131 Uiso 1 1 calc R . .
C84 C 0.589(2) 0.6551(8) -0.1013(6) 0.125(7) Uiso 1 1 d . . .
H84D H 0.5267 0.6753 -0.0793 0.150 Uiso 1 1 calc R . .
C85 C 0.678(2) 0.6903(9) -0.1310(6) 0.128(8) Uiso 1 1 d . . .
H85E H 0.6614 0.7339 -0.1307 0.153 Uiso 1 1 calc R . .
C86 C 0.787(2) 0.6672(7) -0.1605(5) 0.084(6) Uiso 1 1 d . . .
H86F H 0.8508 0.6924 -0.1792 0.100 Uiso 1 1 calc R . .
C87 C 0.917(2) 0.5721(7) -0.1914(6) 0.139(8) Uiso 1 1 d . . .
H87G H 0.9080 0.5271 -0.1888 0.208 Uiso 1 1 calc R . .
H87H H 1.0281 0.5849 -0.1833 0.208 Uiso 1 1 calc R . .
H87I H 0.8948 0.5846 -0.2217 0.208 Uiso 1 1 calc R . .

loop_
_atom_site_aniso_label
_atom_site_aniso_U_11
_atom_site_aniso_U_22
_atom_site_aniso_U_33
_atom_site_aniso_U_23
_atom_site_aniso_U_13
_atom_site_aniso_U_12
Ti1 0.053(2) 0.0482(19) 0.063(2) 0.0001(17) 0.0023(17) -0.0018(18)
Ti2 0.0487(19) 0.057(2) 0.066(2) -0.0053(18) -0.0028(18) -0.0006(18)
Cl1 0.054(3) 0.061(3) 0.080(3) 0.007(2) -0.006(3) -0.002(3)
Cl2 0.050(3) 0.062(3) 0.086(3) -0.005(3) 0.008(3) 0.002(3)

loop_
_geom_bond_atom_site_label_1
_geom_bond_atom_site_label_2
_geom_bond_distance
_geom_bond_site_symmetry_2
_geom_bond_publ_flag
Ti1 O22 1.770(9) . ?
Ti1 O43 1.857(8) . ?
Ti1 Cl1 2.286(5) . ?
Ti1 C4 2.317(14) . ?
Ti1 C5 2.342(15) . ?
Ti1 C1 2.343(14) . ?
Ti1 C2 2.387(13) . ?
Ti1 C3 2.416(12) . ?
Ti1 Ti2 5.010(5) . ?
Ti2 O42 1.789(9) . ?
Ti2 O23 1.860(8) . ?
Ti2 Cl2 2.299(4) . ?
Ti2 C10 2.341(14) . ?
Ti2 C9 2.363(14) . ?
Ti2 C6 2.375(13) . ?
Ti2 C8 2.386(14) . ?
Ti2 C7 2.437(14) . ?
O21 C21 1.391(14) . ?
O21 C34 1.412(13) . ?
O22 C22 1.459(14) . ?
O23 C23 1.415(14) . ?
O25 C21 1.412(14) . ?
O25 C25 1.466(13) . ?
O26 C26 1.424(13) . ?
O26 C27 1.439(14) . ?
O24 C27 1.418(14) . ?
O24 C24 1.470(13) . ?
O42 C42 1.415(13) . ?
O43 C43 1.425(14) . ?
O41 C41 1.420(13) . ?
O41 C54 1.443(13) . ?
O45 C41 1.401(13) . ?
O45 C45 1.432(12) . ?
O44 C44 1.414(13) . ?
O44 C47 1.440(12) . ?
O46 C46 1.448(12) . ?
O46 C47 1.455(13) . ?
C1 C2 1.361(16) . ?
C1 C5 1.456(15) . ?
C1 C61 1.476(15) . ?
C2 C3 1.382(15) . ?
C2 C62 1.600(15) . ?
C3 C4 1.378(15) . ?
C3 C63 1.453(15) . ?
C4 C5 1.371(16) . ?
C4 C64 1.549(15) . ?
C5 C65 1.558(15) . ?
C6 C10 1.412(16) . ?
C6 C7 1.424(15) . ?
C6 C66 1.490(15) . ?
C7 C8 1.392(16) . ?
C7 C67 1.474(16) . ?
C8 C9 1.470(16) . ?
C8 C68 1.566(15) . ?
C9 C10 1.424(16) . ?
C9 C69 1.497(15) . ?
C10 C70 1.573(14) . ?
C21 C22 1.574(16) . ?
C21 H21A 1.0000 . ?
C22 C23 1.474(15) . ?
C22 H22A 1.0000 . ?
C23 C24 1.543(15) . ?
C23 H23A 1.0000 . ?
C24 C25 1.539(16) . ?
C24 H24A 1.0000 . ?
C25 C26 1.500(16) . ?
C25 H25A 1.0000 . ?
C26 H26A 0.9900 . ?
C26 H26B 0.9900 . ?
C27 C28 1.463(16) . ?
C27 H27A 1.0000 . ?
C28 C33 1.400(15) . ?
C28 C29 1.416(16) . ?
C29 C30 1.357(17) . ?
C29 H29A 0.9500 . ?
C30 C31 1.398(16) . ?
C30 H30A 0.9500 . ?
C31 C32 1.413(15) . ?
C31 H31A 0.9500 . ?
C32 C33 1.365(15) . ?
C32 H32A 0.9500 . ?
C33 H33A 0.9500 . ?
C34 H34A 0.9800 . ?
C34 H34B 0.9800 . ?
C34 H34C 0.9800 . ?
C41 C42 1.526(15) . ?
C41 H41A 1.0000 . ?
C42 C43 1.511(15) . ?
C42 H42A 1.0000 . ?
C43 C44 1.536(15) . ?
C43 H43A 1.0000 . ?
C44 C45 1.523(15) . ?
C44 H44A 1.0000 . ?
C45 C46 1.503(14) . ?
C45 H45A 1.0000 . ?
C46 H46A 0.9900 . ?
C46 H46B 0.9900 . ?
C47 C48 1.518(16) . ?
C47 H47A 1.0000 . ?
C48 C53 1.363(16) . ?
C48 C49 1.370(16) . ?
C49 C50 1.426(15) . ?
C49 H49A 0.9500 . ?
C50 C51 1.384(15) . ?
C50 H50A 0.9500 . ?
C51 C52 1.351(16) . ?
C51 H51D 0.9500 . ?
C52 C53 1.378(17) . ?
C52 H52A 0.9500 . ?
C53 H53A 0.9500 . ?
C54 H54E 0.9800 . ?
C54 H54F 0.9800 . ?
C54 H54G 0.9800 . ?
C61 H61N 0.9800 . ?
C61 H61O 0.9800 . ?
C61 H61P 0.9800 . ?
C62 H62K 0.9800 . ?
C62 H62L 0.9800 . ?
C62 H62M 0.9800 . ?
C63 H63A 0.9800 . ?
C63 H63B 0.9800 . ?
C63 H63C 0.9800 . ?
C64 H64E 0.9800 . ?
C64 H64F 0.9800 . ?
C64 H64G 0.9800 . ?
C65 H65B 0.9800 . ?
C65 H65C 0.9800 . ?
C65 H65D 0.9800 . ?
C66 H66A 0.9800 . ?
C66 H66B 0.9800 . ?
C66 H66C 0.9800 . ?
C67 H67A 0.9800 . ?
C67 H67B 0.9800 . ?
C67 H67C 0.9800 . ?
C68 H68H 0.9800 . ?
C68 H68I 0.9800 . ?
C68 H68J 0.9800 . ?
C69 H69A 0.9800 . ?
C69 H69B 0.9800 . ?
C69 H69C 0.9800 . ?
C70 H70A 0.9800 . ?
C70 H70B 0.9800 . ?
C70 H70C 0.9800 . ?
C81 C86 1.383(16) . ?
C81 C82 1.3900 . ?
C81 C87 1.535(16) . ?
C82 C83 1.386(18) . ?
C82 H82B 0.9500 . ?
C83 C84 1.408(17) . ?
C83 H83C 0.9500 . ?
C84 C85 1.39(2) . ?
C84 H84D 0.9500 . ?
C85 C86 1.362(19) . ?
C85 H85E 0.9500 . ?
C86 H86F 0.9500 . ?
C87 H87G 0.9800 . ?
C87 H87H 0.9800 . ?
C87 H87I 0.9800 . ?
